data_4306254
loop_
_publ_author_name
'Victor I. Ovcharenko'
'Galina V. Romanenko'
'Ksenia Yu. Maryunina'
'Artem S. Bogomyakov'
'Elena V. Gorelik'

_publ_section_title
;
Thermally Induced Magnetic Anomalies in Solvates of the
Bis(hexafluoroacetylacetonate)copper(II) Complex with Pyrazolyl-Substituted
Nitronyl Nitroxide
;
_journal_name_full 'Inorganic Chemistry'
_journal_page_first 9537
_journal_page_last 9552
_journal_paper_doi 10.1021/ic8011074
_journal_volume 47
_journal_year 2008
_chemical_formula_sum 'C26.5 H30.5 Br0.5 Cu F12 N4 O6'
_chemical_formula_weight 832.54
_chemical_name_systematic
; 
 catena-(bis(m2-4,4,5,5-Tetramethyl-2-
 (1-butylpyrazole-4-yl)-4,5-dihydro-1H-
 imidazol-3-oxide-1-oxyl)-tetrakis(1,
 1,1,5,5,5-hexafluoropentan-2,4-
 dionato)-di-copper(ii)) bromopentane solvate
;
_space_group_IT_number 2
_symmetry_cell_setting triclinic
_symmetry_space_group_name_Hall '-P 1'
_symmetry_space_group_name_H-M 'P -1'
_atom_sites_solution_hydrogens geom
_atom_sites_solution_primary direct
_atom_sites_solution_secondary difmap
_audit_creation_method SHELXL-97
_cell_angle_alpha 98.614(4)
_cell_angle_beta 111.093(3)
_cell_angle_gamma 97.299(4)
_cell_formula_units_Z 2
_cell_length_a 10.690(3)
_cell_length_b 13.331(3)
_cell_length_c 13.495(3)
_cell_measurement_reflns_used 5156
_cell_measurement_temperature 165(2)
_cell_measurement_theta_max 23.09
_cell_measurement_theta_min 2.51
_cell_volume 1739.6(7)
_computing_cell_refinement 'Bruker SMART'
_computing_data_collection 'Bruker SMART'
_computing_data_reduction 'Bruker SAINT'
_computing_molecular_graphics 'Bruker SHELXTL'
_computing_publication_material 'Bruker SHELXTL'
_computing_structure_refinement 'SHELXL-97 (Sheldrick, 1997)'
_computing_structure_solution 'SHELXS-97 (Sheldrick, 1990)'
_diffrn_ambient_temperature 165(2)
_diffrn_measured_fraction_theta_full 0.698
_diffrn_measured_fraction_theta_max 0.698
_diffrn_measurement_device_type 'CCD area detector'
_diffrn_measurement_method 'phi and omega scans'
_diffrn_radiation_monochromator graphite
_diffrn_radiation_source 'fine-focus sealed tube'
_diffrn_radiation_type MoK\a
_diffrn_radiation_wavelength 0.71073
_diffrn_reflns_av_R_equivalents 0.0636
_diffrn_reflns_av_sigmaI/netI 0.0587
_diffrn_reflns_limit_h_max 11
_diffrn_reflns_limit_h_min -11
_diffrn_reflns_limit_k_max 14
_diffrn_reflns_limit_k_min -14
_diffrn_reflns_limit_l_max 15
_diffrn_reflns_limit_l_min -14
_diffrn_reflns_number 13486
_diffrn_reflns_theta_full 23.28
_diffrn_reflns_theta_max 23.30
_diffrn_reflns_theta_min 2.03
_exptl_absorpt_coefficient_mu 1.310
_exptl_absorpt_correction_type none
_exptl_crystal_colour violet
_exptl_crystal_density_diffrn 1.590
_exptl_crystal_density_method 'not measured'
_exptl_crystal_description prizm
_exptl_crystal_F_000 840
_refine_diff_density_max 0.377
_refine_diff_density_min -0.354
_refine_diff_density_rms 0.053
_refine_ls_extinction_method none
_refine_ls_goodness_of_fit_ref 0.951
_refine_ls_hydrogen_treatment constr
_refine_ls_matrix_type full
_refine_ls_number_parameters 589
_refine_ls_number_reflns 3499
_refine_ls_number_restraints 6
_refine_ls_restrained_S_all 0.955
_refine_ls_R_factor_all 0.0483
_refine_ls_R_factor_gt 0.0399
_refine_ls_shift/su_max 0.202
_refine_ls_shift/su_mean 0.023
_refine_ls_structure_factor_coef Fsqd
_refine_ls_weighting_details 'calc w=1/[\s^2^(Fo^2^)+(0.0848P)^2^+0.0000P] where P=(Fo^2^+2Fc^2^)/3'
_refine_ls_weighting_scheme calc
_refine_ls_wR_factor_gt 0.1093
_refine_ls_wR_factor_ref 0.1149
_reflns_number_gt 3994
_reflns_number_total 5004
_reflns_threshold_expression >2sigma(I)
_cod_data_source_file ic8011074_si_001_54.cif
_cod_data_source_block C5Br165
_cod_depositor_comments
;
The following automatic conversions were performed:
'_symmetry_cell_setting' value 'Triclinic' changed to 'triclinic'
according to '/home/saulius/struct/CIF-dictionaries/cif_core.dic'
dictionary named 'cif_core.dic' version 2.4.1 from 2010-06-29.

Automatic conversion script
Id: cif_fix_enum 1527 2010-12-29 10:47:43Z saulius 
;
_cod_original_cell_volume 1739.4(7)
_cod_original_formula_sum 'C26.50 H30.50 Br0.50 Cu F12 N4 O6'
_cod_database_code 4306254

loop_
_symmetry_equiv_pos_as_xyz
'x, y, z'
'-x, -y, -z'

loop_
_atom_site_label
_atom_site_type_symbol
_atom_site_fract_x
_atom_site_fract_y
_atom_site_fract_z
_atom_site_U_iso_or_equiv
_atom_site_adp_type
_atom_site_occupancy
_atom_site_symmetry_multiplicity
_atom_site_calc_flag
_atom_site_refinement_flags
_atom_site_disorder_assembly
_atom_site_disorder_group
Cu1 Cu 0.0000 0.0000 0.0000 0.03202(15) Uani 1 2 d S . .
O01 O 0.08607(17) -0.01804(12) 0.18079(12) 0.0389(6) Uani 1 1 d . . .
O1 O 0.11175(18) -0.08280(12) -0.05517(11) 0.0358(6) Uani 1 1 d . . .
N1 N 0.2118(2) -0.02729(14) 0.23242(14) 0.0350(7) Uani 1 1 d . . .
C1 C 0.2657(3) -0.1258(2) -0.1360(2) 0.0541(11) Uani 1 1 d . . .
C01 C 0.2504(3) -0.13026(17) 0.24965(18) 0.0372(9) Uani 1 1 d . . .
F1 F 0.2947(4) -0.1999(3) -0.0815(3) 0.0814(15) Uani 0.50 1 d P . .
F1A F 0.2016(5) -0.1414(4) -0.2343(3) 0.141(2) Uani 0.50 1 d P . .
O2 O 0.13222(18) 0.12827(11) 0.02769(12) 0.0348(6) Uani 1 1 d . . .
N2 N 0.4322(2) 0.01323(14) 0.33378(14) 0.0365(7) Uani 1 1 d . . .
O02 O 0.55102(18) 0.06593(13) 0.39128(13) 0.0458(6) Uani 1 1 d . . .
C2 C 0.2097(3) -0.04550(18) -0.07680(18) 0.0336(9) Uani 1 1 d . . .
C02 C 0.1755(3) -0.21316(18) 0.14452(19) 0.0510(10) Uani 1 1 d . . .
H02A H 0.0771 -0.2256 0.1281 0.076 Uiso 1 1 calc R . .
H02B H 0.2091 -0.2775 0.1539 0.076 Uiso 1 1 calc R . .
H02C H 0.1925 -0.1892 0.0845 0.076 Uiso 1 1 calc R . .
F2 F 0.1592(5) -0.1784(4) -0.2330(4) 0.102(2) Uani 0.50 1 d P . .
F2A F 0.2583(6) -0.2121(3) -0.1065(5) 0.116(2) Uani 0.50 1 d P . .
N3 N 0.3635(2) 0.33272(14) 0.37836(14) 0.0364(7) Uani 1 1 d . . .
C3 C 0.2735(3) 0.05824(19) -0.05446(19) 0.0416(9) Uani 1 1 d . . .
H3A H 0.3485 0.0757 -0.0748 0.050 Uiso 1 1 calc R . .
C03 C 0.2003(3) -0.15686(19) 0.33855(19) 0.0559(10) Uani 1 1 d . . .
H03A H 0.1001 -0.1741 0.3083 0.084 Uiso 1 1 calc R . .
H03B H 0.2321 -0.0972 0.3996 0.084 Uiso 1 1 calc R . .
H03C H 0.2368 -0.2162 0.3641 0.084 Uiso 1 1 calc R . .
F3 F 0.3620(5) -0.0949(3) -0.1665(4) 0.1138(16) Uani 0.50 1 d P . .
F3A F 0.3970(5) -0.0928(3) -0.1147(4) 0.0871(17) Uani 0.50 1 d P . .
N4 N 0.2286(2) 0.30377(14) 0.31072(14) 0.0376(7) Uani 1 1 d . . .
C04 C 0.4061(3) -0.10189(17) 0.28673(18) 0.0350(9) Uani 1 1 d . . .
C4 C 0.2296(3) 0.13579(18) -0.00332(18) 0.0338(9) Uani 1 1 d . . .
F4 F 0.2347(5) 0.3027(3) -0.0210(5) 0.137(3) Uani 0.50 1 d P . .
F4A F 0.3470(4) 0.2908(2) 0.1209(2) 0.0680(13) Uani 0.50 1 d P . .
F5 F 0.3784(6) 0.2859(4) 0.1279(4) 0.116(3) Uani 0.50 1 d P . .
C5 C 0.3099(3) 0.2479(2) 0.0196(2) 0.0485(10) Uani 1 1 d . . .
C05 C 0.4882(3) -0.15351(19) 0.37523(19) 0.0510(10) Uani 1 1 d . . .
H05A H 0.5860 -0.1303 0.3933 0.076 Uiso 1 1 calc R . .
H05B H 0.4635 -0.2288 0.3493 0.076 Uiso 1 1 calc R . .
H05C H 0.4679 -0.1346 0.4401 0.076 Uiso 1 1 calc R . .
F5A F 0.2150(5) 0.3097(3) -0.0297(3) 0.0723(18) Uani 0.50 1 d P . .
F6 F 0.4153(4) 0.2556(2) -0.0072(3) 0.0592(16) Uani 0.50 1 d P . .
C06 C 0.4588(3) -0.11004(19) 0.19470(19) 0.0486(9) Uani 1 1 d . . .
H06A H 0.5588 -0.0905 0.2256 0.073 Uiso 1 1 calc R . .
H06B H 0.4205 -0.0634 0.1471 0.073 Uiso 1 1 calc R . .
H06C H 0.4308 -0.1814 0.1525 0.073 Uiso 1 1 calc R . .
F6A F 0.3957(6) 0.2588(4) -0.0246(4) 0.102(2) Uani 0.50 1 d P . .
C07 C 0.3167(3) 0.05148(18) 0.29236(17) 0.0345(8) Uani 1 1 d . . .
C08 C 0.3074(3) 0.15978(17) 0.31169(17) 0.0297(8) Uani 1 1 d . . .
C09 C 0.4112(3) 0.24470(17) 0.37794(17) 0.0344(8) Uani 1 1 d . . .
H09A H 0.5033 0.2402 0.4173 0.041 Uiso 1 1 calc R . .
C010 C 0.1918(3) 0.20172(17) 0.27041(17) 0.0364(8) Uani 1 1 d . . .
H01A H 0.1031 0.1649 0.2225 0.044 Uiso 1 1 calc R . .
C041 C 0.1424(3) 0.3816(2) 0.2892(2) 0.0509(9) Uani 1 1 d . . .
H04A H 0.0718 0.3681 0.3195 0.061 Uiso 1 1 calc R . .
H04B H 0.2000 0.4504 0.3292 0.061 Uiso 1 1 calc R . .
C042 C 0.0764(4) 0.3862(3) 0.1794(3) 0.1263(16) Uani 1 1 d . . .
H04C H 0.0042 0.3235 0.1412 0.152 Uiso 1 1 calc R . .
H04D H 0.1433 0.3878 0.1442 0.152 Uiso 1 1 calc R . .
C043 C 0.0081(5) 0.4892(4) 0.1690(4) 0.174(2) Uani 1 1 d . . .
H04E H 0.0211 0.5279 0.2416 0.208 Uiso 1 1 calc R . .
H04N H 0.0506 0.5354 0.1339 0.208 Uiso 1 1 calc R . .
C044 C -0.1168(6) 0.4571(4) 0.1118(6) 0.219(3) Uani 1 1 d . . .
H04F H -0.1633 0.5159 0.1042 0.329 Uiso 1 1 calc R . .
H04G H -0.1567 0.4101 0.1467 0.329 Uiso 1 1 calc R . .
H04H H -0.1279 0.4201 0.0398 0.329 Uiso 1 1 calc R . .
Cu2 Cu 0.5000 0.5000 0.5000 0.03826(15) Uani 1 2 d S . .
O3 O 0.48454(18) 0.55053(11) 0.36513(12) 0.0382(5) Uani 1 1 d . . .
O4 O 0.65678(18) 0.43986(12) 0.50183(12) 0.0373(5) Uani 1 1 d . . .
C6 C 0.5058(3) 0.5616(2) 0.2003(2) 0.0522(10) Uani 1 1 d . . .
C7 C 0.5499(3) 0.52311(17) 0.30750(19) 0.0375(8) Uani 1 1 d . . .
F7A F 0.3652(6) 0.5399(4) 0.1529(4) 0.127(2) Uani 0.50 1 d P . .
F7 F 0.5461(5) 0.6556(3) 0.2088(3) 0.1053(17) Uani 0.50 1 d P . .
F8A F 0.5956(5) 0.6476(3) 0.2153(3) 0.0859(18) Uani 0.50 1 d P . .
F8 F 0.5273(5) 0.5188(2) 0.1258(3) 0.0960(14) Uani 0.50 1 d P . .
C8 C 0.6525(3) 0.46673(18) 0.32999(19) 0.0410(8) Uani 1 1 d . . .
H8A H 0.6924 0.4519 0.2783 0.049 Uiso 1 1 calc R . .
F9A F 0.5282(4) 0.4871(2) 0.1214(3) 0.0578(12) Uani 0.50 1 d P . .
F9 F 0.3866(4) 0.5848(4) 0.1678(3) 0.0652(14) Uani 0.50 1 d P . .
C9 C 0.6999(3) 0.43057(17) 0.42662(19) 0.0327(8) Uani 1 1 d . . .
C10 C 0.8162(3) 0.3712(2) 0.4459(2) 0.0440(9) Uani 1 1 d . . .
F10A F 0.7728(4) 0.2696(3) 0.4332(3) 0.0607(14) Uani 0.50 1 d P . .
F10 F 0.9005(4) 0.4016(3) 0.5467(3) 0.0725(16) Uani 0.50 1 d P . .
F11A F 0.8794(4) 0.3761(3) 0.3741(3) 0.0717(18) Uani 0.50 1 d P . .
F11 F 0.8651(5) 0.3627(4) 0.3722(3) 0.0715(18) Uani 0.50 1 d P . .
F12A F 0.9273(5) 0.4155(4) 0.5367(4) 0.087(2) Uani 0.50 1 d P . .
F12 F 0.7710(5) 0.2779(3) 0.4564(4) 0.0792(16) Uani 0.50 1 d P . .
Br1S Br 1.15329(10) 0.24694(7) 0.53760(7) 0.0971(3) Uani 0.50 1 d PD . 1
C1S C 1.0262(8) 0.1284(5) 0.4618(5) 0.089(3) Uani 0.50 1 d PD . 1
H1SA H 1.0230 0.1085 0.3894 0.106 Uiso 0.50 1 d PR . 1
H1SB H 0.9376 0.1396 0.4576 0.106 Uiso 0.50 1 d PR . 1
C2S C 1.0553(7) 0.0469(5) 0.5282(4) 0.069(3) Uani 0.50 1 d PD . 1
H2SA H 1.0562 0.0641 0.6001 0.083 Uiso 0.50 1 d PR . 1
H2SB H 1.1428 0.0332 0.5320 0.083 Uiso 0.50 1 d PR . 1
C3S C 0.9413(15) -0.0422(9) 0.4578(16) 0.404(12) Uani 0.50 1 d PD . 1
H3SA H 0.9586 -0.0630 0.3934 0.484 Uiso 0.50 1 d PR . 1
H3SB H 0.8573 -0.0170 0.4363 0.484 Uiso 0.50 1 d PR . 1
C4S C 0.9246(15) -0.1420(10) 0.5009(8) 0.213(9) Uani 0.50 1 d PD . 1
H4SA H 0.8612 -0.1348 0.5357 0.256 Uiso 0.50 1 d PR . 1
H4SB H 1.0071 -0.1579 0.5492 0.256 Uiso 0.50 1 d PR . 1
C5S C 0.8535(7) -0.2157(9) 0.3790(8) 0.156(5) Uani 0.50 1 d PD . 1
H5SA H 0.8263 -0.2841 0.3881 0.234 Uiso 0.50 1 d PR . 1
H5SB H 0.7751 -0.1934 0.3329 0.234 Uiso 0.50 1 d PR . 1
H5SC H 0.9199 -0.2164 0.3464 0.234 Uiso 0.50 1 d PR . 1

loop_
_atom_site_aniso_label
_atom_site_aniso_U_11
_atom_site_aniso_U_22
_atom_site_aniso_U_33
_atom_site_aniso_U_23
_atom_site_aniso_U_13
_atom_site_aniso_U_12
Cu1 0.0299(3) 0.0269(2) 0.03497(19) 0.00200(15) 0.01049(19) 0.0022(2)
O01 0.0274(13) 0.0385(9) 0.0444(8) 0.0056(7) 0.0081(8) 0.0050(8)
O1 0.0323(13) 0.0321(8) 0.0398(8) 0.0067(6) 0.0129(8) -0.0002(8)
N1 0.0331(16) 0.0272(10) 0.0401(10) 0.0033(8) 0.0118(10) 0.0016(10)
C1 0.054(2) 0.0527(17) 0.0583(15) 0.0069(13) 0.0271(15) 0.0102(16)
C01 0.044(2) 0.0257(12) 0.0429(12) 0.0083(9) 0.0169(12) 0.0069(12)
F1 0.115(3) 0.090(2) 0.0613(18) 0.0233(16) 0.0354(19) 0.083(2)
F1A 0.173(4) 0.186(4) 0.051(2) -0.017(2) 0.015(2) 0.127(3)
O2 0.0295(13) 0.0304(8) 0.0387(8) 0.0024(6) 0.0112(8) -0.0027(8)
N2 0.0349(16) 0.0314(10) 0.0376(10) 0.0031(8) 0.0082(10) 0.0088(10)
O02 0.0316(13) 0.0439(10) 0.0499(9) 0.0035(8) 0.0042(9) 0.0086(9)
C2 0.025(2) 0.0373(13) 0.0387(12) 0.0059(10) 0.0124(12) 0.0089(13)
C02 0.065(2) 0.0281(13) 0.0491(14) 0.0030(11) 0.0116(14) 0.0076(13)
F2 0.088(4) 0.114(4) 0.069(2) -0.045(2) 0.016(2) 0.020(3)
F2A 0.164(4) 0.0243(19) 0.205(4) 0.023(2) 0.129(3) 0.010(2)
N3 0.0407(16) 0.0287(10) 0.0411(10) 0.0087(8) 0.0153(10) 0.0111(10)
C3 0.034(2) 0.0449(15) 0.0562(13) 0.0087(11) 0.0312(13) 0.0055(13)
C03 0.069(2) 0.0421(15) 0.0538(14) 0.0119(12) 0.0245(14) -0.0020(15)
F3 0.151(3) 0.054(2) 0.183(3) -0.014(2) 0.146(3) -0.020(2)
F3A 0.068(3) 0.067(3) 0.141(3) -0.014(2) 0.069(3) 0.021(2)
N4 0.0399(16) 0.0326(10) 0.0380(10) 0.0032(8) 0.0111(10) 0.0164(10)
C04 0.038(2) 0.0276(12) 0.0412(12) 0.0069(9) 0.0157(12) 0.0116(12)
C4 0.025(2) 0.0365(13) 0.0381(12) 0.0087(10) 0.0118(12) -0.0007(13)
F4 0.051(3) 0.068(2) 0.302(5) 0.098(3) 0.057(3) 0.011(2)
F4A 0.085(3) 0.0483(19) 0.0623(16) -0.0299(14) 0.0578(16) -0.0562(18)
F5 0.139(5) 0.085(3) 0.068(3) 0.013(2) -0.007(3) -0.032(3)
C5 0.048(2) 0.0375(14) 0.0604(15) 0.0094(12) 0.0229(15) 0.0042(15)
C05 0.063(2) 0.0419(14) 0.0461(13) 0.0129(11) 0.0134(13) 0.0236(14)
F5A 0.082(4) 0.039(2) 0.080(2) 0.0243(18) 0.007(2) 0.015(2)
F6 0.022(3) 0.0349(18) 0.138(3) 0.0099(18) 0.056(2) 0.0003(18)
C06 0.061(2) 0.0414(14) 0.0488(13) 0.0094(11) 0.0257(13) 0.0164(14)
F6A 0.168(5) 0.067(3) 0.090(2) 0.005(2) 0.093(3) -0.025(3)
C07 0.036(2) 0.0317(12) 0.0337(11) 0.0049(9) 0.0121(11) 0.0053(13)
C08 0.0260(19) 0.0272(12) 0.0352(11) 0.0056(9) 0.0111(11) 0.0065(11)
C09 0.0332(19) 0.0295(12) 0.0398(12) 0.0089(9) 0.0116(11) 0.0088(12)
C010 0.036(2) 0.0332(13) 0.0370(11) -0.0018(10) 0.0150(12) 0.0052(13)
C041 0.052(2) 0.0511(15) 0.0576(15) 0.0123(12) 0.0229(14) 0.0340(14)
C042 0.180(4) 0.123(3) 0.078(2) 0.0297(19) 0.018(2) 0.123(2)
C043 0.179(5) 0.254(5) 0.082(3) 0.049(3) 0.009(3) 0.136(4)
C044 0.190(5) 0.094(3) 0.433(9) 0.087(4) 0.174(5) 0.040(4)
Cu2 0.0499(4) 0.0308(2) 0.0457(2) 0.01093(16) 0.0284(2) 0.0151(2)
O3 0.0477(13) 0.0272(8) 0.0496(8) 0.0111(6) 0.0277(8) 0.0114(8)
O4 0.0418(12) 0.0335(8) 0.0433(8) 0.0041(7) 0.0246(8) 0.0110(8)
C6 0.068(2) 0.0464(16) 0.0538(14) 0.0077(12) 0.0370(14) 0.0149(16)
C7 0.045(2) 0.0271(12) 0.0442(12) 0.0025(10) 0.0251(12) 0.0019(13)
F7A 0.128(5) 0.149(4) 0.098(3) 0.064(3) 0.024(3) 0.021(4)
F7 0.241(4) 0.0331(17) 0.0734(18) 0.0239(14) 0.082(2) 0.057(2)
F8A 0.093(4) 0.071(2) 0.080(2) 0.0480(18) 0.016(2) -0.015(2)
F8 0.225(3) 0.0351(16) 0.0741(17) 0.0262(13) 0.086(2) 0.0830(19)
C8 0.047(2) 0.0409(14) 0.0524(12) 0.0091(10) 0.0381(12) 0.0136(14)
F9A 0.130(3) 0.0147(15) 0.0438(15) 0.0075(11) 0.0426(16) 0.0395(16)
F9 0.037(3) 0.121(3) 0.0613(19) 0.0450(18) 0.0283(18) 0.040(2)
C9 0.026(2) 0.0216(11) 0.0509(13) -0.0032(10) 0.0208(12) 0.0021(12)
C10 0.041(2) 0.0402(15) 0.0562(14) 0.0029(11) 0.0282(14) 0.0086(14)
F10A 0.047(2) 0.0379(18) 0.113(2) 0.0081(17) 0.0492(19) 0.0183(17)
F10 0.050(3) 0.110(3) 0.0546(19) -0.0020(19) 0.0144(18) 0.045(2)
F11A 0.056(3) 0.078(3) 0.113(3) 0.026(2) 0.064(2) 0.022(2)
F11 0.099(4) 0.084(3) 0.084(2) 0.0412(19) 0.073(2) 0.061(2)
F12A 0.035(3) 0.093(3) 0.106(3) -0.029(3) 0.014(3) 0.016(3)
F12 0.112(4) 0.050(2) 0.123(3) 0.0470(18) 0.080(2) 0.045(2)
Br1S 0.0836(7) 0.0920(5) 0.1149(6) 0.0298(4) 0.0315(5) 0.0256(5)
C1S 0.056(6) 0.133(6) 0.071(4) 0.049(4) 0.001(4) 0.034(5)
C2S 0.081(6) 0.086(4) 0.060(3) 0.031(3) 0.039(3) 0.029(4)
C3S 0.194(16) 0.53(3) 0.74(3) 0.39(2) 0.328(15) 0.226(16)
C4S 0.184(15) 0.272(18) 0.103(9) 0.056(10) -0.027(9) -0.008(13)
C5S 0.018(6) 0.218(11) 0.280(11) 0.038(9) 0.112(6) 0.046(6)

loop_
_atom_type_symbol
_atom_type_description
_atom_type_scat_dispersion_real
_atom_type_scat_dispersion_imag
_atom_type_scat_source
C C 0.0033 0.0016 'International Tables Vol C Tables 4.2.6.8 and 6.1.1.4'
H H 0.0000 0.0000 'International Tables Vol C Tables 4.2.6.8 and 6.1.1.4'
N N 0.0061 0.0033 'International Tables Vol C Tables 4.2.6.8 and 6.1.1.4'
O O 0.0106 0.0060 'International Tables Vol C Tables 4.2.6.8 and 6.1.1.4'
F F 0.0171 0.0103 'International Tables Vol C Tables 4.2.6.8 and 6.1.1.4'
Cu Cu 0.3201 1.2651 'International Tables Vol C Tables 4.2.6.8 and 6.1.1.4'
Br Br -0.2901 2.4595 'International Tables Vol C Tables 4.2.6.8 and 6.1.1.4'

loop_
_geom_angle_atom_site_label_1
_geom_angle_atom_site_label_2
_geom_angle_atom_site_label_3
_geom_angle
_geom_angle_site_symmetry_1
_geom_angle_site_symmetry_3
_geom_angle_publ_flag
O2 Cu1 O2 180.0 . 2 ?
O2 Cu1 O1 91.00(7) . . ?
O2 Cu1 O1 89.00(7) 2 . ?
O2 Cu1 O1 89.00(7) . 2 ?
O2 Cu1 O1 91.00(7) 2 2 ?
O1 Cu1 O1 180.00(7) . 2 ?
O2 Cu1 O01 94.13(6) . . ?
O2 Cu1 O01 85.87(6) 2 . ?
O1 Cu1 O01 98.84(6) . . ?
O1 Cu1 O01 81.17(6) 2 . ?
O2 Cu1 O01 85.87(6) . 2 ?
O2 Cu1 O01 94.13(6) 2 2 ?
O1 Cu1 O01 81.16(6) . 2 ?
O1 Cu1 O01 98.83(6) 2 2 ?
O01 Cu1 O01 180.0 . 2 ?
N1 O01 Cu1 123.42(15) . . ?
C2 O1 Cu1 124.53(16) . . ?
O01 N1 C07 125.3(2) . . ?
O01 N1 C01 122.50(18) . . ?
C07 N1 C01 111.2(2) . . ?
F1A C1 F2A 108.4(4) . . ?
F1A C1 F3 79.8(4) . . ?
F2A C1 F3 120.1(4) . . ?
F1A C1 F1 124.0(4) . . ?
F2A C1 F1 17.9(3) . . ?
F3 C1 F1 111.1(4) . . ?
F1A C1 F3A 108.7(4) . . ?
F2A C1 F3A 105.9(4) . . ?
F3 C1 F3A 29.1(3) . . ?
F1 C1 F3A 91.3(3) . . ?
F1A C1 F2 27.0(4) . . ?
F2A C1 F2 85.4(4) . . ?
F3 C1 F2 103.5(4) . . ?
F1 C1 F2 102.8(3) . . ?
F3A C1 F2 130.3(4) . . ?
F1A C1 C2 109.9(3) . . ?
F2A C1 C2 112.6(4) . . ?
F3 C1 C2 119.6(3) . . ?
F1 C1 C2 110.1(3) . . ?
F3A C1 C2 111.1(3) . . ?
F2 C1 C2 108.2(3) . . ?
N1 C01 C04 100.72(18) . . ?
N1 C01 C02 110.15(18) . . ?
C04 C01 C02 116.0(2) . . ?
N1 C01 C03 104.8(2) . . ?
C04 C01 C03 114.6(2) . . ?
C02 C01 C03 109.6(2) . . ?
F2 F1A C1 91.9(7) . . ?
F2 F1A F3 134.9(8) . . ?
C1 F1A F3 51.7(3) . . ?
C4 O2 Cu1 125.07(14) . . ?
O02 N2 C07 126.11(19) . . ?
O02 N2 C04 122.7(2) . . ?
C07 N2 C04 110.53(18) . . ?
O1 C2 C3 128.3(3) . . ?
O1 C2 C1 114.8(2) . . ?
C3 C2 C1 116.9(3) . . ?
F1A F2 C1 61.2(5) . . ?
C09 N3 N4 104.69(17) . . ?
C09 N3 Cu2 123.22(15) . . ?
N4 N3 Cu2 131.64(15) . . ?
C4 C3 C2 121.2(3) . . ?
F3A F3 C1 79.1(8) . . ?
F3A F3 F1A 127.1(9) . . ?
C1 F3 F1A 48.5(3) . . ?
F3 F3A C1 71.8(7) . . ?
C010 N4 N3 112.2(2) . . ?
C010 N4 C041 127.5(2) . . ?
N3 N4 C041 120.26(18) . . ?
N2 C04 C05 108.38(17) . . ?
N2 C04 C01 101.0(2) . . ?
C05 C04 C01 115.7(2) . . ?
N2 C04 C06 105.2(2) . . ?
C05 C04 C06 110.3(2) . . ?
C01 C04 C06 114.99(19) . . ?
O2 C4 C3 128.6(2) . . ?
O2 C4 C5 114.6(2) . . ?
C3 C4 C5 116.8(3) . . ?
F4 C5 F6A 101.0(5) . . ?
F4 C5 F6 111.2(4) . . ?
F6A C5 F6 11.8(3) . . ?
F4 C5 F4A 99.6(4) . . ?
F6A C5 F4A 118.7(3) . . ?
F6 C5 F4A 109.8(3) . . ?
F4 C5 F5 111.1(4) . . ?
F6A C5 F5 107.2(4) . . ?
F6 C5 F5 97.3(4) . . ?
F4A C5 F5 14.2(4) . . ?
F4 C5 F5A 2.6(4) . . ?
F6A C5 F5A 102.8(4) . . ?
F6 C5 F5A 113.2(3) . . ?
F4A C5 F5A 100.1(3) . . ?
F5 C5 F5A 112.1(4) . . ?
F4 C5 C4 110.6(3) . . ?
F6A C5 C4 115.3(3) . . ?
F6 C5 C4 114.8(3) . . ?
F4A C5 C4 109.8(3) . . ?
F5 C5 C4 111.1(3) . . ?
F5A C5 C4 108.0(3) . . ?
N1 C07 N2 109.1(2) . . ?
N1 C07 C08 125.4(2) . . ?
N2 C07 C08 125.5(2) . . ?
C010 C08 C09 104.8(2) . . ?
C010 C08 C07 127.1(2) . . ?
C09 C08 C07 128.1(2) . . ?
N3 C09 C08 111.2(2) . . ?
N4 C010 C08 107.1(2) . . ?
C042 C041 N4 116.2(3) . . ?
C041 C042 C043 110.8(3) . . ?
C044 C043 C042 106.1(5) . . ?
O4 Cu2 O4 180.0 2_666 . ?
O4 Cu2 O3 92.13(7) 2_666 2_666 ?
O4 Cu2 O3 87.87(7) . 2_666 ?
O4 Cu2 O3 87.87(7) 2_666 . ?
O4 Cu2 O3 92.13(7) . . ?
O3 Cu2 O3 179.999(1) 2_666 . ?
O4 Cu2 N3 84.73(7) 2_666 2_666 ?
O4 Cu2 N3 95.28(7) . 2_666 ?
O3 Cu2 N3 86.41(6) 2_666 2_666 ?
O3 Cu2 N3 93.59(6) . 2_666 ?
O4 Cu2 N3 95.28(7) 2_666 . ?
O4 Cu2 N3 84.72(7) . . ?
O3 Cu2 N3 93.59(6) 2_666 . ?
O3 Cu2 N3 86.41(6) . . ?
N3 Cu2 N3 180.0 2_666 . ?
C7 O3 Cu2 123.13(16) . . ?
C9 O4 Cu2 125.30(16) . . ?
F8 C6 F7 105.3(4) . . ?
F8 C6 F9 110.9(3) . . ?
F7 C6 F9 83.8(4) . . ?
F8 C6 F8A 92.9(4) . . ?
F7 C6 F8A 23.4(4) . . ?
F9 C6 F8A 106.9(4) . . ?
F8 C6 F7A 98.0(4) . . ?
F7 C6 F7A 108.4(4) . . ?
F9 C6 F7A 25.3(3) . . ?
F8A C6 F7A 130.7(4) . . ?
F8 C6 F9A 14.4(2) . . ?
F7 C6 F9A 119.0(4) . . ?
F9 C6 F9A 114.9(3) . . ?
F8A C6 F9A 104.2(4) . . ?
F7A C6 F9A 96.8(3) . . ?
F8 C6 C7 119.7(3) . . ?
F7 C6 C7 115.5(3) . . ?
F9 C6 C7 115.7(3) . . ?
F8A C6 C7 107.4(3) . . ?
F7A C6 C7 108.2(3) . . ?
F9A C6 C7 107.0(2) . . ?
O3 C7 C8 128.4(2) . . ?
O3 C7 C6 112.8(2) . . ?
C8 C7 C6 118.8(3) . . ?
F9 F7A C6 68.6(8) . . ?
F8A F7 C6 87.9(7) . . ?
F8A F7 F9 136.0(7) . . ?
C6 F7 F9 49.0(3) . . ?
F7 F8A C6 68.7(7) . . ?
C7 C8 C9 122.2(3) . . ?
F7A F9 C6 86.1(9) . . ?
F7A F9 F7 131.7(10) . . ?
C6 F9 F7 47.1(2) . . ?
O4 C9 C8 127.7(3) . . ?
O4 C9 C10 113.7(2) . . ?
C8 C9 C10 118.6(3) . . ?
F11 C10 F10 118.5(4) . . ?
F11 C10 F12 109.3(4) . . ?
F10 C10 F12 94.8(3) . . ?
F11 C10 F10A 95.8(3) . . ?
F10 C10 F10A 105.0(3) . . ?
F12 C10 F10A 14.0(4) . . ?
F11 C10 F12A 102.9(4) . . ?
F10 C10 F12A 17.1(4) . . ?
F12 C10 F12A 107.7(4) . . ?
F10A C10 F12A 115.6(4) . . ?
F11 C10 F11A 8.2(3) . . ?
F10 C10 F11A 113.0(3) . . ?
F12 C10 F11A 116.8(4) . . ?
F10A C10 F11A 103.6(3) . . ?
F12A C10 F11A 96.7(4) . . ?
F11 C10 C9 115.4(3) . . ?
F10 C10 C9 108.7(3) . . ?
F12 C10 C9 107.8(3) . . ?
F10A C10 C9 112.2(3) . . ?
F12A C10 C9 113.5(3) . . ?
F11A C10 C9 113.9(3) . . ?
C5S Br1S C4S 73.4(6) 2_756 2_756 ?
C5S Br1S C1S 84.0(5) 2_756 . ?
C4S Br1S C1S 14.6(5) 2_756 . ?
C4S C1S C2S 68.3(16) 2_756 . ?
C4S C1S C3S 66.6(16) 2_756 2_756 ?
C2S C1S C3S 3.4(7) . 2_756 ?
C4S C1S Br1S 40.2(15) 2_756 . ?
C2S C1S Br1S 108.0(4) . . ?
C3S C1S Br1S 105.9(5) 2_756 . ?
C3S C2S C4S 135(4) 2_756 2_756 ?
C3S C2S C2S 89(4) 2_756 2_756 ?
C4S C2S C2S 130.4(8) 2_756 2_756 ?
C3S C2S C3S 97(4) 2_756 . ?
C4S C2S C3S 123.4(8) 2_756 . ?
C2S C2S C3S 7.7(8) 2_756 . ?
C3S C2S C1S 150(5) 2_756 . ?
C4S C2S C1S 22.1(5) 2_756 . ?
C2S C2S C1S 108.3(6) 2_756 . ?
C3S C2S C1S 101.3(7) . . ?
C2S C3S C2S 83(4) 2_756 . ?
C2S C3S C4S 40(4) 2_756 . ?
C2S C3S C4S 118.8(12) . . ?
C2S C3S C3S 76(4) 2_756 2_756 ?
C2S C3S C3S 7.4(7) . 2_756 ?
C4S C3S C3S 111.8(17) . 2_756 ?
C2S C3S C1S 26(5) 2_756 2_756 ?
C2S C3S C1S 99.3(9) . 2_756 ?
C4S C3S C1S 19.7(5) . 2_756 ?
C3S C3S C1S 92.4(14) 2_756 2_756 ?
C1S C4S C2S 89.6(17) 2_756 2_756 ?
C1S C4S Br1S 125.1(19) 2_756 2_756 ?
C2S C4S Br1S 144.1(8) 2_756 2_756 ?
C1S C4S C3S 93.8(19) 2_756 . ?
C2S C4S C3S 5.2(8) 2_756 . ?
Br1S C4S C3S 139.3(9) 2_756 . ?
C1S C4S C5S 145(3) 2_756 . ?
C2S C4S C5S 98.6(8) 2_756 . ?
Br1S C4S C5S 48.6(5) 2_756 . ?
C3S C4S C5S 93.3(9) . . ?
Br1S C5S C4S 58.0(6) 2_756 . ?

loop_
_geom_bond_atom_site_label_1
_geom_bond_atom_site_label_2
_geom_bond_distance
_geom_bond_site_symmetry_2
_geom_bond_publ_flag
Cu1 O2 1.9686(16) . ?
Cu1 O2 1.9687(16) 2 ?
Cu1 O1 1.9821(19) . ?
Cu1 O1 1.9821(19) 2 ?
Cu1 O01 2.3395(16) . ?
Cu1 O01 2.3395(16) 2 ?
O01 N1 1.304(3) . ?
O1 C2 1.249(3) . ?
N1 C07 1.344(3) . ?
N1 C01 1.510(3) . ?
C1 F1A 1.224(5) . ?
C1 F2A 1.275(5) . ?
C1 F3 1.283(6) . ?
C1 F1 1.320(5) . ?
C1 F3A 1.327(5) . ?
C1 F2 1.396(4) . ?
C1 C2 1.547(4) . ?
C01 C04 1.532(4) . ?
C01 C02 1.537(3) . ?
C01 C03 1.547(4) . ?
F1A F2 0.633(8) . ?
F1A F3 1.609(6) . ?
O2 C4 1.252(3) . ?
N2 O02 1.268(2) . ?
N2 C07 1.359(3) . ?
N2 C04 1.519(3) . ?
C2 C3 1.399(3) . ?
N3 C09 1.338(3) . ?
N3 N4 1.367(3) . ?
N3 Cu2 2.4796(17) . ?
C3 C4 1.381(4) . ?
F3 F3A 0.658(7) . ?
N4 C010 1.338(3) . ?
N4 C041 1.466(3) . ?
C04 C05 1.522(3) . ?
C04 C06 1.533(4) . ?
C4 C5 1.552(3) . ?
F4 C5 1.197(5) . ?
F4A C5 1.293(4) . ?
F5 C5 1.358(5) . ?
C5 F6A 1.266(7) . ?
C5 F6 1.298(5) . ?
C5 F5A 1.429(5) . ?
C07 C08 1.451(3) . ?
C08 C010 1.387(3) . ?
C08 C09 1.406(3) . ?
C041 C042 1.409(4) . ?
C042 C043 1.636(6) . ?
C043 C044 1.255(7) . ?
Cu2 O4 1.9415(19) 2_666 ?
Cu2 O4 1.9415(19) . ?
Cu2 O3 1.9931(16) 2_666 ?
Cu2 O3 1.9932(16) . ?
Cu2 N3 2.4796(18) 2_666 ?
O3 C7 1.263(3) . ?
O4 C9 1.254(3) . ?
C6 F8 1.190(5) . ?
C6 F7 1.247(5) . ?
C6 F9 1.284(5) . ?
C6 F8A 1.338(5) . ?
C6 F7A 1.376(6) . ?
C6 F9A 1.450(4) . ?
C6 C7 1.540(4) . ?
C7 C8 1.378(4) . ?
F7A F9 0.589(7) . ?
F7 F8A 0.531(8) . ?
F7 F9 1.691(6) . ?
C8 C9 1.401(3) . ?
C9 C10 1.522(4) . ?
C10 F11 1.277(6) . ?
C10 F10 1.298(4) . ?
C10 F12 1.324(5) . ?
C10 F10A 1.340(4) . ?
C10 F12A 1.349(5) . ?
C10 F11A 1.370(6) . ?
Br1S C5S 1.279(11) 2_756 ?
Br1S C4S 1.447(12) 2_756 ?
Br1S C1S 1.833(6) . ?
C1S C4S 0.566(12) 2_756 ?
C1S C2S 1.503(9) . ?
C1S C3S 1.680(18) 2_756 ?
C2S C3S 0.20(2) 2_756 ?
C2S C4S 1.396(14) 2_756 ?
C2S C2S 1.493(12) 2_756 ?
C2S C3S 1.503(11) . ?
C3S C2S 0.20(2) 2_756 ?
C3S C4S 1.545(15) . ?
C3S C3S 1.54(2) 2_756 ?
C3S C1S 1.680(18) 2_756 ?
C4S C1S 0.566(12) 2_756 ?
C4S C2S 1.396(14) 2_756 ?
C4S Br1S 1.447(12) 2_756 ?
C4S C5S 1.635(12) . ?
C5S Br1S 1.279(11) 2_756 ?
